data_4323564
loop_
_publ_author_name
'Mich\`ele K. Eggleston'
'Phillip E. Fanwick'
'Alexander J. Pallenberg'
'David R. McMillin'

_publ_contact_author
;
     David R. McMillin
     Department of Chemistry
     Purdue University
     W. Lafayette
     IN 47907-1393
     USA
;
_publ_contact_author_email mcmillin@.vm.cc.purdue.edu
_publ_contact_author_fax '(317) 494 0239'
_publ_contact_author_phone '(317) 494 5452'
_publ_section_title
;
 A Twist on the Copper Center in the Crystal Structure of [Cu(dnpp)2]PF6
 and the Charge-Transfer Excited State? (dnpp =
 2,9-Dineopentyl-1,10-phenanthroline)
;
_journal_name_full 'Inorganic Chemistry'
_journal_page_first 4007
_journal_page_last 4010
_journal_paper_doi 10.1021/ic970135e
_journal_volume 36
_journal_year 1997
_chemical_formula_sum 'C44 H56 Cu F6 N4 P'
_chemical_formula_weight 849.47
_chemical_name_systematic
;2,9-dineopentyl-1,10-phenanthroline copper(I)
pentaflourophosphate
;
_space_group_IT_number 2
_symmetry_cell_setting triclinic
_symmetry_space_group_name_Hall '-P 1'
_symmetry_space_group_name_H-M 'P -1'
_atom_type_scat_source 'International Tables Vol C Tables 4.2.6.8 and 6.1.1.4'
_audit_creation_date 10-06-96
_audit_creation_method from_MolEN_and_SHELXL
_cell_angle_alpha 79.376(7)
_cell_angle_beta 86.989(7)
_cell_angle_gamma 69.981(7)
_cell_formula_units_Z 2
_cell_length_a 10.2755(10)
_cell_length_b 13.9750(12)
_cell_length_c 16.4354(12)
_cell_measurement_reflns_used 25
_cell_measurement_temperature 296
_cell_measurement_theta_max 45
_cell_measurement_theta_min 40
_cell_volume 2179.4(3)
_computing_cell_refinement CAD4_(Enraf-Nonius,_1977)
_computing_data_collection CAD4_(Enraf-Nonius,_1977)
_computing_data_reduction PROCESS_MolEN_(Fair,_1990)
_computing_molecular_graphics ORTEP_(Johnson,_1976)
_computing_publication_material CIF_VAX_MolEN_(Fair,_1990)
_computing_structure_refinement SHELX93_(Sheldrick,_1993)
_computing_structure_solution PATTY_(DIRDIF92,_Beurskins,_1992)
_diffrn_ambient_temperature 296
_diffrn_measurement_device Enraf_Nonius_CAD4
_diffrn_measurement_method Enraf_Nonius_CAD4
_diffrn_radiation_type Cu-K\a
_diffrn_radiation_wavelength 1.54184
_diffrn_reflns_av_R_equivalents 0.040
_diffrn_reflns_limit_h_max 11
_diffrn_reflns_limit_h_min 0
_diffrn_reflns_limit_k_max 16
_diffrn_reflns_limit_k_min -15
_diffrn_reflns_limit_l_max 18
_diffrn_reflns_limit_l_min -18
_diffrn_reflns_number 6884
_diffrn_reflns_theta_max 62.30
_diffrn_reflns_theta_min 2.61
_diffrn_standards_interval_time 83
_diffrn_standards_number 3
_exptl_absorpt_coefficient_mu 1.548
_exptl_absorpt_correction_T_max 1.0121
_exptl_absorpt_correction_T_min 0.5563
_exptl_absorpt_correction_type refined_empirical_(Walker_&_Stuart,_1983)
_exptl_crystal_colour orange
_exptl_crystal_density_diffrn 1.30
_exptl_crystal_description plate
_exptl_crystal_F_000 892
_exptl_crystal_size_max 0.25
_exptl_crystal_size_mid 0.25
_exptl_crystal_size_min 0.15
_refine_diff_density_max 0.35
_refine_diff_density_min -0.61
_refine_ls_extinction_method none
_refine_ls_goodness_of_fit_all 1.040
_refine_ls_goodness_of_fit_obs 1.007
_refine_ls_hydrogen_treatment H_atoms_riding
_refine_ls_matrix_type full
_refine_ls_number_parameters 591
_refine_ls_number_reflns 6884
_refine_ls_number_restraints 0
_refine_ls_R_factor_all 0.081
_refine_ls_R_factor_obs 0.051
_refine_ls_shift/esd_max 0.036
_refine_ls_structure_factor_coef Fsqd
_refine_ls_weighting_details 'w=1/[\s^2^(Fo^2^)+(0.0851P)^2^+1.1203P] where P=(Fo^2^+2Fc^2^)/3'
_refine_ls_weighting_scheme calc
_refine_ls_wR_factor_all 0.159
_refine_ls_wR_factor_obs 0.131
_reflns_number_observed 5112
_reflns_number_total 6884
_reflns_observed_criterion >2.0\s(I)
_cod_data_source_file ic970135e.cif
_cod_data_source_block CUDNPP
_cod_depositor_comments
;
The following automatic conversions were performed:

'_geom_bond_publ_flag' value 'YES' changed to 'yes' according to the
built-in table from CIF Core dictionary named 'cif_core.dic' version
2.4.1 from 2010-06-29 (4 times).

'_geom_bond_publ_flag' value 'NO'
changed to 'no' according to the built-in table from CIF Core
dictionary named 'cif_core.dic' version 2.4.1 from 2010-06-29 (66
times).

'_geom_angle_publ_flag' value 'YES' changed to 'yes'
according to the built-in table from CIF Core dictionary named
'cif_core.dic' version 2.4.1 from 2010-06-29 (6
times).

'_geom_angle_publ_flag' value 'NO' changed to 'no' according
to the built-in table from CIF Core dictionary named 'cif_core.dic'
version 2.4.1 from 2010-06-29 (159 times).

Automatic conversion script
Id: cif_fix_values 1715 2011-07-08 13:25:40Z adriana 

The following automatic conversions were performed:

'_refine_ls_weighting_scheme' value 'calc
w=1/[\s^2^(Fo^2^)+(0.0851P)^2^+1.1203P] where P=(Fo^2^+2Fc^2^)/3' was
changed to 'calc'. New tag '_refine_ls_weighting_details' was
created. The value of the new tag was set to
'w=1/[\s^2^(Fo^2^)+(0.0851P)^2^+1.1203P] where P=(Fo^2^+2Fc^2^)/3'.

Automatic conversion script
Id: cif_fix_values 3143 2015-03-26 13:38:13Z robertas 
;
_cod_original_cell_volume 2179.4(4)
_cod_original_formula_sum 'C44 H56 Cu1 F6 N4 P1'
_cod_database_code 4323564

loop_
_symmetry_equiv_pos_as_xyz
'x, y, z'
'-x, -y, -z'

loop_
_atom_site_aniso_label
_atom_site_aniso_U_11
_atom_site_aniso_U_22
_atom_site_aniso_U_33
_atom_site_aniso_U_12
_atom_site_aniso_U_13
_atom_site_aniso_U_23
Cu 0.0449(3) 0.0411(3) 0.0377(3) -0.0162(2) 0.0048(2) -0.0077(2)
P 0.1213(11) 0.0498(6) 0.0760(9) -0.0440(7) 0.0442(8) -0.0247(6)
F(1A) 0.236(18) 0.053(5) 0.115(10) -0.037(7) 0.070(9) -0.011(5)
F(1B) 0.186(13) 0.135(11) 0.108(9) -0.119(11) 0.080(9) -0.056(8)
F(2A) 0.201(14) 0.146(17) 0.129(10) -0.121(14) 0.087(9) -0.088(11)
F(2B) 0.36(3) 0.046(4) 0.153(16) -0.027(11) 0.149(17) -0.032(7)
F(3A) 0.30(2) 0.29(2) 0.091(8) -0.13(2) -0.050(10) -0.026(12)
F(3B) 0.097(6) 0.232(17) 0.221(15) -0.023(8) 0.035(8) -0.083(19)
F(4A) 0.220(14) 0.049(4) 0.111(10) -0.014(7) 0.069(9) -0.016(5)
F(4B) 0.33(2) 0.202(19) 0.136(11) -0.22(2) 0.142(13) -0.132(12)
F(5A) 0.095(6) 0.29(2) 0.155(12) -0.018(8) 0.025(6) -0.059(15)
F(5B) 0.201(13) 0.207(14) 0.135(10) -0.032(14) -0.057(9) -0.005(12)
F(6A) 0.254(18) 0.161(17) 0.104(10) -0.176(17) 0.076(10) -0.065(11)
F(6B) 0.29(2) 0.058(4) 0.111(10) -0.038(9) 0.109(12) -0.019(5)
N(11) 0.0306(13) 0.044(2) 0.046(2) -0.0106(12) -0.0002(11) -0.0147(12)
N(21) 0.0341(13) 0.0364(14) 0.0336(13) -0.0057(11) -0.0090(10) -0.0035(11)
N(110) 0.0428(15) 0.046(2) 0.0317(14) -0.0193(13) -0.0043(11) -0.0042(12)
N(210) 0.0288(13) 0.0382(14) 0.0390(14) -0.0079(11) -0.0023(11) -0.0019(11)
C(12) 0.033(2) 0.050(2) 0.063(2) -0.007(2) -0.007(2) -0.021(2)
C(13) 0.049(2) 0.055(2) 0.090(3) 0.004(2) -0.005(2) -0.034(2)
C(14) 0.052(2) 0.100(4) 0.072(3) -0.008(2) 0.005(2) -0.050(3)
C(15) 0.062(3) 0.137(5) 0.044(2) -0.038(3) 0.016(2) -0.031(3)
C(16) 0.062(3) 0.135(5) 0.040(2) -0.047(3) 0.005(2) -0.004(3)
C(17) 0.068(3) 0.086(3) 0.052(2) -0.041(2) -0.011(2) 0.021(2)
C(18) 0.066(3) 0.062(3) 0.061(2) -0.032(2) -0.016(2) 0.013(2)
C(19) 0.051(2) 0.047(2) 0.044(2) -0.022(2) -0.019(2) 0.003(2)
C(22) 0.051(2) 0.043(2) 0.042(2) -0.008(2) -0.0175(15) -0.0076(15)
C(23) 0.059(2) 0.067(3) 0.067(3) -0.010(2) -0.015(2) -0.031(2)
C(24) 0.059(2) 0.084(3) 0.056(2) 0.005(2) -0.008(2) -0.035(2)
C(25) 0.045(2) 0.113(4) 0.042(2) -0.007(2) 0.004(2) -0.019(2)
C(26) 0.041(2) 0.111(4) 0.039(2) -0.014(2) 0.001(2) 0.012(2)
C(27) 0.045(2) 0.067(3) 0.062(3) -0.022(2) -0.004(2) 0.024(2)
C(28) 0.046(2) 0.050(2) 0.078(3) -0.023(2) -0.009(2) 0.008(2)
C(29) 0.032(2) 0.036(2) 0.067(2) -0.0095(14) -0.005(2) -0.003(2)
C(111) 0.036(2) 0.071(2) 0.035(2) -0.024(2) 0.0009(13) -0.019(2)
C(112) 0.040(2) 0.090(3) 0.052(2) -0.016(2) 0.005(2) -0.034(2)
C(113) 0.051(2) 0.091(3) 0.037(2) -0.036(2) -0.005(2) 0.002(2)
C(114) 0.038(2) 0.057(2) 0.035(2) -0.022(2) -0.0045(13) -0.0054(15)
C(121) 0.050(2) 0.038(2) 0.084(3) -0.005(2) -0.005(2) -0.004(2)
C(122) 0.056(2) 0.062(3) 0.075(3) -0.003(2) -0.017(2) -0.013(2)
C(123) 0.148(6) 0.142(6) 0.120(5) 0.102(5) -0.046(5) -0.028(5)
C(124) 0.118(5) 0.083(4) 0.093(4) -0.023(3) -0.020(3) 0.012(3)
C(125) 0.162(6) 0.222(8) 0.094(5) -0.137(7) -0.027(4) -0.001(5)
C(191) 0.061(2) 0.034(2) 0.052(2) -0.006(2) -0.017(2) -0.004(2)
C(192) 0.057(2) 0.054(2) 0.061(2) -0.012(2) -0.010(2) -0.004(2)
C(193) 0.085(4) 0.142(5) 0.111(4) -0.061(4) 0.008(3) -0.055(4)
C(194) 0.079(4) 0.113(5) 0.136(5) 0.002(3) -0.028(3) 0.065(4)
C(195) 0.082(3) 0.080(3) 0.094(4) 0.000(3) 0.003(3) -0.028(3)
C(211) 0.030(2) 0.043(2) 0.032(2) 0.0021(13) -0.0088(12) -0.0010(13)
C(212) 0.040(2) 0.066(2) 0.039(2) 0.005(2) -0.0057(15) -0.012(2)
C(213) 0.033(2) 0.067(2) 0.041(2) -0.007(2) -0.0078(14) 0.015(2)
C(214) 0.027(2) 0.043(2) 0.036(2) -0.0005(13) -0.0047(13) 0.0056(14)
C(221) 0.070(3) 0.065(3) 0.062(2) -0.036(2) -0.017(2) -0.007(2)
C(222) 0.052(2) 0.067(3) 0.079(3) -0.015(2) -0.002(2) -0.015(2)
C(223) 0.128(6) 0.271(11) 0.145(6) -0.143(7) 0.040(5) -0.059(7)
C(224) 0.060(9) 0.20(3) 0.39(4) -0.051(13) -0.078(18) 0.18(3)
C(225) 0.127(13) 0.20(2) 0.24(3) -0.055(17) -0.046(17) -0.13(2)
C(226) 0.041(6) 0.054(6) 0.150(12) 0.007(4) -0.020(6) -0.027(7)
C(227) 0.054(6) 0.132(13) 0.094(9) -0.019(8) -0.024(5) -0.038(9)
C(291) 0.047(2) 0.053(2) 0.076(3) -0.023(2) 0.001(2) -0.023(2)
C(292) 0.063(2) 0.061(3) 0.063(3) -0.017(2) -0.009(2) -0.012(2)
C(293) 0.187(7) 0.084(4) 0.082(4) 0.022(4) -0.023(4) -0.004(3)
C(294) 0.114(4) 0.118(5) 0.083(4) -0.056(4) 0.006(3) -0.046(3)
C(295) 0.101(4) 0.204(7) 0.100(4) -0.104(5) -0.033(3) 0.000(5)

loop_
_atom_site_label
_atom_site_fract_x
_atom_site_fract_y
_atom_site_fract_z
_atom_site_U_iso_or_equiv
_atom_site_thermal_displace_type
_atom_site_calc_flag
Cu 0.26750(5) 0.25492(4) 0.24976(3) 0.04087(17) Uani ?
P 0.2629(2) 0.75322(9) 0.26068(8) 0.0782(5) Uani ?
F(1A) 0.250(2) 0.6711(8) 0.3370(10) 0.141(7) Uani ?
F(1B) 0.188(2) 0.6781(13) 0.3050(8) 0.124(7) Uani ?
F(2A) 0.2470(18) 0.8249(14) 0.3274(13) 0.137(9) Uani ?
F(2B) 0.172(3) 0.8431(10) 0.3020(13) 0.200(10) Uani ?
F(3A) 0.369(2) 0.7129(17) 0.3326(8) 0.217(12) Uani ?
F(3B) 0.4191(11) 0.7178(15) 0.2725(12) 0.187(8) Uani ?
F(4A) 0.343(2) 0.6639(8) 0.2181(10) 0.137(6) Uani ?
F(4B) 0.293(3) 0.6802(15) 0.1959(12) 0.178(11) Uani ?
F(5A) 0.1074(10) 0.7893(18) 0.2562(10) 0.189(8) Uani ?
F(5B) 0.1615(17) 0.7872(16) 0.1868(9) 0.192(8) Uani ?
F(6A) 0.345(2) 0.8199(14) 0.2140(9) 0.142(10) Uani ?
F(6B) 0.270(3) 0.8408(10) 0.1883(12) 0.164(8) Uani ?
N(11) 0.4157(2) 0.1590(2) 0.1841(2) 0.0398(10) Uani ?
N(21) 0.2509(2) 0.3103(2) 0.35884(15) 0.0364(8) Uani ?
N(110) 0.2703(3) 0.3661(2) 0.14806(15) 0.0392(10) Uani ?
N(210) 0.1245(2) 0.1906(2) 0.3052(2) 0.0368(8) Uani ?
C(12) 0.4738(3) 0.0560(3) 0.1995(2) 0.0488(12) Uani ?
C(13) 0.5502(4) 0.0030(3) 0.1383(3) 0.0673(14) Uani ?
C(14) 0.5739(4) 0.0569(4) 0.0642(3) 0.0748(18) Uani ?
C(15) 0.5414(5) 0.2272(5) -0.0279(3) 0.078(2) Uani ?
C(16) 0.4848(5) 0.3302(5) -0.0405(3) 0.077(2) Uani ?
C(17) 0.3328(4) 0.4891(4) 0.0098(3) 0.0688(16) Uani ?
C(18) 0.2450(4) 0.5320(3) 0.0676(2) 0.0629(16) Uani ?
C(19) 0.2097(4) 0.4697(3) 0.1361(2) 0.0467(12) Uani ?
C(22) 0.3030(4) 0.3783(3) 0.3799(2) 0.0467(12) Uani ?
C(23) 0.2581(4) 0.4224(3) 0.4507(3) 0.0641(16) Uani ?
C(24) 0.1643(4) 0.3928(4) 0.5016(3) 0.0706(14) Uani ?
C(25) 0.0137(4) 0.2831(4) 0.5338(2) 0.0713(17) Uani ?
C(26) -0.0324(4) 0.2125(4) 0.5129(2) 0.0702(17) Uani ?
C(27) -0.0400(4) 0.1026(3) 0.4103(3) 0.0618(16) Uani ?
C(28) -0.0028(4) 0.0745(3) 0.3360(3) 0.0585(14) Uani ?
C(29) 0.0756(3) 0.1225(2) 0.2812(2) 0.0461(12) Uani ?
C(111) 0.4338(3) 0.2123(3) 0.1087(2) 0.0445(12) Uani ?
C(112) 0.5179(4) 0.1647(4) 0.0473(2) 0.0595(14) Uani ?
C(113) 0.3955(4) 0.3814(4) 0.0193(2) 0.0581(14) Uani ?
C(114) 0.3637(3) 0.3236(3) 0.0917(2) 0.0420(12) Uani ?
C(121) 0.4503(4) -0.0018(3) 0.2824(3) 0.0606(14) Uani ?
C(122) 0.5733(4) -0.0636(3) 0.3402(3) 0.0680(16) Uani ?
C(123) 0.6729(7) -0.1532(6) 0.3051(4) 0.174(3) Uani ?
C(124) 0.5177(6) -0.1067(4) 0.4203(3) 0.104(3) Uani ?
C(125) 0.6474(8) 0.0058(7) 0.3587(4) 0.143(4) Uani ?
C(191) 0.1107(4) 0.5157(3) 0.1993(2) 0.0515(12) Uani ?
C(192) -0.0442(4) 0.5616(3) 0.1767(3) 0.0596(12) Uani ?
C(193) -0.0873(6) 0.4764(5) 0.1512(4) 0.103(3) Uani ?
C(194) -0.0791(6) 0.6551(5) 0.1085(4) 0.129(3) Uani ?
C(195) -0.1226(5) 0.5895(4) 0.2547(3) 0.091(2) Uani ?
C(211) 0.1535(3) 0.2838(2) 0.4083(2) 0.0392(12) Uani ?
C(212) 0.1104(4) 0.3202(3) 0.4825(2) 0.0538(12) Uani ?
C(213) 0.0056(3) 0.1762(3) 0.4362(2) 0.0526(12) Uani ?
C(214) 0.0930(3) 0.2147(2) 0.3823(2) 0.0398(12) Uani ?
C(221) 0.4064(4) 0.4097(3) 0.3239(2) 0.0621(16) Uani ?
C(222) 0.5581(4) 0.3698(3) 0.3529(3) 0.0670(16) Uani ?
C(223) 0.6440(7) 0.3945(7) 0.2830(5) 0.160(5) Uani ?
C(224) 0.6055(15) 0.2785(19) 0.4155(18) 0.243(16) Uani ?
C(225) 0.575(2) 0.4598(17) 0.3948(15) 0.172(13) Uani ?
C(226) 0.5909(11) 0.2508(9) 0.3542(9) 0.086(5) Uani ?
C(227) 0.5815(15) 0.3900(14) 0.4327(10) 0.093(6) Uani ?
C(291) 0.1125(4) 0.0958(3) 0.1970(2) 0.0555(14) Uani ?
C(292) -0.0016(4) 0.1248(3) 0.1307(3) 0.0629(16) Uani ?
C(293) -0.0771(8) 0.2398(5) 0.1169(4) 0.136(3) Uani ?
C(294) 0.0698(6) 0.0968(5) 0.0510(3) 0.097(3) Uani ?
C(295) -0.1004(6) 0.0645(6) 0.1525(4) 0.124(3) Uani ?
H(13) 0.5848(4) -0.0689(3) 0.1482(3) 0.0870 Uiso ?
H(14) 0.6278(4) 0.0215(4) 0.0248(3) 0.0970 Uiso ?
H(15) 0.5970(5) 0.1954(5) -0.0685(3) 0.1020 Uiso ?
H(16) 0.5039(5) 0.3691(5) -0.0889(3) 0.1000 Uiso ?
H(17) 0.3518(4) 0.5313(4) -0.0366(3) 0.0900 Uiso ?
H(18) 0.2076(4) 0.6036(3) 0.0620(2) 0.0810 Uiso ?
H(23) 0.2921(4) 0.4719(3) 0.4629(3) 0.0830 Uiso ?
H(24) 0.1360(4) 0.4211(4) 0.5493(3) 0.0920 Uiso ?
H(25) -0.0171(4) 0.3088(4) 0.5823(2) 0.0930 Uiso ?
H(26) -0.0902(4) 0.1864(4) 0.5487(2) 0.0910 Uiso ?
H(27) -0.0961(4) 0.0730(3) 0.4446(3) 0.0800 Uiso ?
H(28) -0.0292(4) 0.0229(3) 0.3207(3) 0.0760 Uiso ?
H(12A) 0.4050(4) -0.0493(3) 0.2725(3) 0.0780 Uiso ?
H(12B) 0.3851(4) 0.0480(3) 0.3119(3) 0.0780 Uiso ?
H(12C) 0.733(5) -0.201(3) 0.3484(9) 0.2260 Uiso ?
H(12D) 0.727(5) -0.1280(9) 0.263(3) 0.2260 Uiso ?
H(12E) 0.6218(8) -0.188(3) 0.281(4) 0.2260 Uiso ?
H(12F) 0.5926(9) -0.142(3) 0.4592(9) 0.1340 Uiso ?
H(12G) 0.474(4) -0.154(2) 0.4098(5) 0.1340 Uiso ?
H(12H) 0.451(3) -0.0511(5) 0.4427(13) 0.1340 Uiso ?
H(12I) 0.702(4) 0.020(3) 0.3119(13) 0.1850 Uiso ?
H(12J) 0.707(4) -0.0280(17) 0.406(2) 0.1850 Uiso ?
H(12K) 0.5809(8) 0.0693(17) 0.370(3) 0.1850 Uiso ?
H(19A) 0.1380(4) 0.5700(3) 0.2147(2) 0.0670 Uiso ?
H(19B) 0.1220(4) 0.4626(3) 0.2482(2) 0.0670 Uiso ?
H(19C) -0.064(4) 0.4171(12) 0.1949(10) 0.1340 Uiso ?
H(19D) -0.039(3) 0.457(2) 0.1018(14) 0.1340 Uiso ?
H(19E) -0.1854(8) 0.5016(11) 0.141(2) 0.1340 Uiso ?
H(19F) -0.1777(7) 0.683(2) 0.100(2) 0.1670 Uiso ?
H(19G) -0.035(4) 0.6351(8) 0.0583(8) 0.1670 Uiso ?
H(19H) -0.047(4) 0.7062(15) 0.1237(13) 0.1670 Uiso ?
H(19I) -0.106(3) 0.5283(6) 0.2961(8) 0.1180 Uiso ?
H(19J) -0.2200(6) 0.620(3) 0.2424(6) 0.1180 Uiso ?
H(19K) -0.092(3) 0.638(2) 0.2750(12) 0.1180 Uiso ?
H(22A) 0.3759(4) 0.4847(3) 0.3127(2) 0.0810 Uiso ?
H(22B) 0.4035(4) 0.3874(3) 0.2716(2) 0.0810 Uiso ?
H(22C) 0.620(4) 0.4683(7) 0.268(2) 0.2080 Uiso ?
H(22D) 0.628(5) 0.367(4) 0.2364(13) 0.2080 Uiso ?
H(22E) 0.7401(8) 0.364(4) 0.2988(13) 0.2080 Uiso ?
H(22F) 0.668(17) 0.287(7) 0.453(8) 0.3160 Uiso ?
H(22G) 0.652(19) 0.220(3) 0.3898(19) 0.3160 Uiso ?
H(22H) 0.528(3) 0.268(10) 0.446(9) 0.3160 Uiso ?
H(22I) 0.547(14) 0.524(3) 0.356(3) 0.2240 Uiso ?
H(22J) 0.670(3) 0.442(6) 0.411(8) 0.2240 Uiso ?
H(22K) 0.518(11) 0.467(7) 0.443(5) 0.2240 Uiso ?
H(22L) 0.556(7) 0.2415(9) 0.304(2) 0.1120 Uiso ?
H(22M) 0.547(6) 0.2227(15) 0.401(3) 0.1120 Uiso ?
H(22N) 0.6892(11) 0.2158(12) 0.358(5) 0.1120 Uiso ?
H(22O) 0.512(5) 0.378(6) 0.4703(17) 0.1220 Uiso ?
H(22P) 0.577(9) 0.461(2) 0.4274(13) 0.1220 Uiso ?
H(22Q) 0.671(4) 0.345(5) 0.454(3) 0.1220 Uiso ?
H(29A) 0.1591(4) 0.0215(3) 0.2042(2) 0.0720 Uiso ?
H(29B) 0.1800(4) 0.1277(3) 0.1744(2) 0.0720 Uiso ?
H(29C) -0.127(4) 0.2583(7) 0.1659(11) 0.1760 Uiso ?
H(29D) -0.141(4) 0.2589(7) 0.071(2) 0.1760 Uiso ?
H(29E) -0.0116(9) 0.2755(5) 0.105(3) 0.1760 Uiso ?
H(29F) 0.119(3) 0.0237(6) 0.0589(7) 0.1260 Uiso ?
H(29G) 0.134(3) 0.133(2) 0.0360(13) 0.1260 Uiso ?
H(29H) 0.0017(7) 0.115(3) 0.0077(6) 0.1260 Uiso ?
H(29I) -0.0484(6) -0.0075(7) 0.170(3) 0.1610 Uiso ?
H(29J) -0.156(3) 0.072(3) 0.1048(9) 0.1610 Uiso ?
H(29K) -0.160(3) 0.090(2) 0.196(2) 0.1610 Uiso ?

loop_
_geom_angle_atom_site_label_1
_geom_angle_atom_site_label_2
_geom_angle_atom_site_label_3
_geom_angle
_geom_angle_publ_flag
N(21) Cu N(11) 138.88(10) yes
N(21) Cu N(210) 82.74(10) yes
N(11) Cu N(210) 113.59(10) yes
N(21) Cu N(110) 111.93(10) yes
N(11) Cu N(110) 82.85(11) yes
N(210) Cu N(110) 136.27(10) yes
F(5A) P F(4A) 118.0(12) no
F(5A) P F(3B) 175.4(7) no
F(4A) P F(3B) 65.5(9) no
F(5A) P F(2B) 58.1(9) no
F(4A) P F(2B) 176.1(16) no
F(3B) P F(2B) 118.4(14) no
F(5A) P F(5B) 48.2(6) no
F(4A) P F(5B) 85.7(9) no
F(3B) P F(5B) 136.3(8) no
F(2B) P F(5B) 91.3(13) no
F(5A) P F(3A) 133.8(8) no
F(4A) P F(3A) 90.8(11) no
F(3B) P F(3A) 41.8(6) no
F(2B) P F(3A) 92.2(11) no
F(5B) P F(3A) 176.4(10) no
F(5A) P F(6A) 121.4(12) no
F(4A) P F(6A) 90.8(8) no
F(3B) P F(6A) 60.4(8) no
F(2B) P F(6A) 91.6(11) no
F(5B) P F(6A) 89.7(8) no
F(3A) P F(6A) 91.0(10) no
F(5A) P F(4B) 97.9(12) no
F(4A) P F(4B) 22.5(13) no
F(3B) P F(4B) 86.1(10) no
F(2B) P F(4B) 154.1(17) no
F(5B) P F(4B) 63.5(9) no
F(3A) P F(4B) 113.0(13) no
F(6A) P F(4B) 93.9(7) no
F(5A) P F(6B) 92.4(12) no
F(4A) P F(6B) 96.3(7) no
F(3B) P F(6B) 90.1(9) no
F(2B) P F(6B) 84.3(8) no
F(5B) P F(6B) 59.8(8) no
F(3A) P F(6B) 121.3(12) no
F(6A) P F(6B) 31.0(10) no
F(4B) P F(6B) 87.5(8) no
F(5A) P F(1B) 61.7(8) no
F(4A) P F(1B) 84.6(8) no
F(3B) P F(1B) 116.8(11) no
F(2B) P F(1B) 93.0(9) no
F(5B) P F(1B) 90.5(10) no
F(3A) P F(1B) 88.5(8) no
F(6A) P F(1B) 175.4(9) no
F(4B) P F(1B) 82.0(6) no
F(6B) P F(1B) 150.1(13) no
F(5A) P F(1A) 86.0(8) no
F(4A) P F(1A) 87.7(7) no
F(3B) P F(1A) 91.3(11) no
F(2B) P F(1A) 91.8(7) no
F(5B) P F(1A) 120.9(12) no
F(3A) P F(1A) 58.2(8) no
F(6A) P F(1A) 149.1(12) no
F(4B) P F(1A) 96.3(9) no
F(6B) P F(1A) 176.1(6) no
F(1B) P F(1A) 30.4(8) no
F(5A) P F(2A) 87.4(9) no
F(4A) P F(2A) 152.7(11) no
F(3B) P F(2A) 88.6(8) no
F(2B) P F(2A) 30.9(13) no
F(5B) P F(2A) 120.8(11) no
F(3A) P F(2A) 62.8(9) no
F(6A) P F(2A) 83.1(7) no
F(4B) P F(2A) 174.7(12) no
F(6B) P F(2A) 92.2(10) no
F(1B) P F(2A) 100.7(7) no
F(1A) P F(2A) 84.2(8) no
C(12) N(11) C(111) 119.1(3) no
C(12) N(11) Cu 129.5(2) no
C(111) N(11) Cu 110.3(2) no
C(22) N(21) C(211) 118.7(3) no
C(22) N(21) Cu 129.7(2) no
C(211) N(21) Cu 110.7(2) no
C(19) N(110) C(114) 118.7(3) no
C(19) N(110) Cu 130.2(2) no
C(114) N(110) Cu 110.6(2) no
C(29) N(210) C(214) 118.8(3) no
C(29) N(210) Cu 130.0(2) no
C(214) N(210) Cu 110.6(2) no
N(11) C(12) C(13) 120.6(4) no
N(11) C(12) C(121) 118.4(3) no
C(13) C(12) C(121) 120.9(4) no
C(14) C(13) C(12) 120.1(4) no
C(13) C(14) C(112) 120.5(4) no
C(16) C(15) C(112) 121.1(4) no
C(15) C(16) C(113) 120.9(4) no
C(18) C(17) C(113) 120.4(4) no
C(17) C(18) C(19) 120.7(4) no
N(110) C(19) C(18) 120.2(3) no
N(110) C(19) C(191) 118.3(3) no
C(18) C(19) C(191) 121.4(3) no
N(21) C(22) C(23) 121.2(3) no
N(21) C(22) C(221) 118.4(3) no
C(23) C(22) C(221) 120.4(3) no
C(24) C(23) C(22) 119.9(4) no
C(23) C(24) C(212) 120.3(3) no
C(26) C(25) C(212) 121.0(4) no
C(25) C(26) C(213) 121.1(4) no
C(28) C(27) C(213) 120.3(3) no
C(27) C(28) C(29) 120.8(4) no
N(210) C(29) C(28) 120.2(3) no
N(210) C(29) C(291) 118.2(3) no
C(28) C(29) C(291) 121.6(3) no
N(11) C(111) C(112) 123.0(4) no
N(11) C(111) C(114) 118.3(3) no
C(112) C(111) C(114) 118.7(3) no
C(14) C(112) C(111) 116.3(4) no
C(14) C(112) C(15) 124.0(4) no
C(111) C(112) C(15) 119.7(4) no
C(114) C(113) C(17) 116.2(4) no
C(114) C(113) C(16) 120.1(4) no
C(17) C(113) C(16) 123.7(4) no
N(110) C(114) C(113) 123.5(3) no
N(110) C(114) C(111) 117.5(3) no
C(113) C(114) C(111) 119.1(3) no
C(12) C(121) C(122) 119.5(3) no
C(125) C(122) C(123) 110.1(6) no
C(125) C(122) C(124) 108.5(5) no
C(123) C(122) C(124) 108.0(5) no
C(125) C(122) C(121) 110.2(4) no
C(123) C(122) C(121) 112.2(4) no
C(124) C(122) C(121) 107.7(4) no
C(19) C(191) C(192) 118.3(3) no
C(194) C(192) C(195) 110.3(4) no
C(194) C(192) C(193) 110.2(5) no
C(195) C(192) C(193) 107.5(4) no
C(194) C(192) C(191) 113.2(4) no
C(195) C(192) C(191) 107.5(3) no
C(193) C(192) C(191) 107.9(4) no
N(21) C(211) C(212) 123.0(3) no
N(21) C(211) C(214) 118.0(3) no
C(212) C(211) C(214) 119.1(3) no
C(24) C(212) C(211) 116.8(4) no
C(24) C(212) C(25) 123.8(4) no
C(211) C(212) C(25) 119.5(4) no
C(214) C(213) C(27) 116.4(3) no
C(214) C(213) C(26) 119.8(4) no
C(27) C(213) C(26) 123.9(4) no
N(210) C(214) C(213) 123.2(3) no
N(210) C(214) C(211) 117.6(3) no
C(213) C(214) C(211) 119.2(3) no
C(22) C(221) C(222) 118.3(3) no
C(224) C(222) C(223) 123.4(10) no
C(227) C(222) C(223) 118.5(8) no
C(224) C(222) C(221) 118.9(7) no
C(227) C(222) C(221) 115.5(7) no
C(223) C(222) C(221) 108.7(5) no
C(227) C(222) C(226) 111.8(9) no
C(223) C(222) C(226) 100.6(7) no
C(221) C(222) C(226) 98.8(5) no
C(224) C(222) C(225) 104.4(15) no
C(223) C(222) C(225) 90.1(10) no
C(221) C(222) C(225) 105.1(8) no
C(29) C(291) C(292) 119.9(3) no
C(293) C(292) C(294) 108.4(4) no
C(293) C(292) C(295) 111.6(5) no
C(294) C(292) C(295) 107.7(4) no
C(293) C(292) C(291) 109.5(4) no
C(294) C(292) C(291) 107.1(4) no
C(295) C(292) C(291) 112.3(4) no

loop_
_geom_bond_atom_site_label_1
_geom_bond_atom_site_label_2
_geom_bond_distance
_geom_bond_publ_flag
Cu N(21) 2.057(2) yes
Cu N(11) 2.059(2) yes
Cu N(210) 2.064(2) yes
Cu N(110) 2.068(3) yes
P F(5A) 1.503(10) no
P F(4A) 1.513(12) no
P F(3B) 1.520(11) no
P F(2B) 1.534(14) no
P F(5B) 1.538(11) no
P F(3A) 1.539(14) no
P F(6A) 1.540(11) no
P F(4B) 1.555(12) no
P F(6B) 1.561(14) no
P F(1B) 1.562(11) no
P F(1A) 1.569(12) no
P F(2A) 1.584(15) no
N(11) C(12) 1.336(4) no
N(11) C(111) 1.362(4) no
N(21) C(22) 1.341(4) no
N(21) C(211) 1.363(4) no
N(110) C(19) 1.346(4) no
N(110) C(114) 1.361(4) no
N(210) C(29) 1.342(4) no
N(210) C(214) 1.366(4) no
C(12) C(13) 1.404(5) no
C(12) C(121) 1.504(5) no
C(13) C(14) 1.364(6) no
C(14) C(112) 1.395(6) no
C(15) C(16) 1.335(7) no
C(15) C(112) 1.437(6) no
C(16) C(113) 1.427(6) no
C(17) C(18) 1.352(6) no
C(17) C(113) 1.401(6) no
C(18) C(19) 1.403(5) no
C(19) C(191) 1.489(5) no
C(22) C(23) 1.400(5) no
C(22) C(221) 1.495(5) no
C(23) C(24) 1.365(6) no
C(24) C(212) 1.399(6) no
C(25) C(26) 1.335(6) no
C(25) C(212) 1.438(6) no
C(26) C(213) 1.429(6) no
C(27) C(28) 1.349(6) no
C(27) C(213) 1.405(6) no
C(28) C(29) 1.406(5) no
C(29) C(291) 1.496(5) no
C(111) C(112) 1.404(5) no
C(111) C(114) 1.452(5) no
C(113) C(114) 1.400(5) no
C(121) C(122) 1.524(5) no
C(122) C(125) 1.500(7) no
C(122) C(123) 1.509(7) no
C(122) C(124) 1.513(7) no
C(191) C(192) 1.536(5) no
C(192) C(194) 1.508(6) no
C(192) C(195) 1.518(6) no
C(192) C(193) 1.534(6) no
C(211) C(212) 1.401(4) no
C(211) C(214) 1.446(5) no
C(213) C(214) 1.397(4) no
C(221) C(222) 1.534(6) no
C(222) C(224) 1.44(2) no
C(222) C(227) 1.439(15) no
C(222) C(223) 1.475(7) no
C(222) C(226) 1.576(12) no
C(222) C(225) 1.60(2) no
C(291) C(292) 1.540(5) no
C(292) C(293) 1.505(7) no
C(292) C(294) 1.515(6) no
C(292) C(295) 1.519(6) no
